data_7229313
loop_
_publ_author_name
'Hariharan, P. S.'
'Moon, Dohyun'
'Anthony, Philip Philip'

_publ_section_title
;
 Crystallization induced reversible fluorescence switching and alkyl chain
 length dependent thermally stable supercooled organic fluorescent liquid
;
_journal_name_full CrystEngComm
_journal_paper_doi 10.1039/C7CE01650F
_journal_year 2017
_chemical_formula_moiety 'C21 H19 N O2'
_chemical_formula_sum 'C21 H19 N O2'
_chemical_formula_weight 317.37
_chemical_name_systematic '4-(diphenylamino)-2-ethoxybenzaldehyde '
_space_group_crystal_system monoclinic
_space_group_IT_number 14
_space_group_name_Hall '-P 2yn'
_space_group_name_H-M_alt 'P 1 21/n 1'
_symmetry_space_group_name_Hall '-P 2yn'
_symmetry_space_group_name_H-M 'P 1 21/n 1'
_atom_sites_solution_hydrogens geom
_audit_creation_method SHELXL-2014/7
_audit_update_record
;
2017-08-31 deposited with the CCDC.
2017-10-10 downloaded from the CCDC.
;
_cell_angle_alpha 90
_cell_angle_beta 103.11(3)
_cell_angle_gamma 90
_cell_formula_units_Z 4
_cell_length_a 7.7370(15)
_cell_length_b 15.936(3)
_cell_length_c 14.484(3)
_cell_measurement_reflns_used 36963
_cell_measurement_temperature 100(2)
_cell_measurement_theta_max 33.749
_cell_measurement_theta_min 0.401
_cell_volume 1739.3(6)
_computing_cell_refinement '<i>HKL3000sm</i>(Otwinowski & Minor, 1997)'
_computing_data_collection '<i>PAL BL2D-SMDC Program</i>(Shin et. al, 2016)'
_computing_data_reduction '<i>HKL3000sm</i>(Otwinowski & Minor, 1997)'
_computing_molecular_graphics '<i>DIAMOND 4</i>(Putz & Brandenburg, 2014)'
_computing_publication_material '<i>enCifer 1.5.1</i>'
_computing_structure_refinement '<i>SHELXL-2014/7</i> (Sheldrick, 2015)'
_computing_structure_solution '<i>SHELXT-2014/5</i> (Sheldrick, 2015)'
_diffrn_ambient_temperature 100(2)
_diffrn_measured_fraction_theta_full 0.987
_diffrn_measured_fraction_theta_max 0.978
_diffrn_measurement_device_type 'ADSC Q210 CCD area detector'
_diffrn_measurement_method 'omega scan'
_diffrn_radiation_type synchrotron
_diffrn_radiation_wavelength 0.700
_diffrn_reflns_av_R_equivalents 0.0472
_diffrn_reflns_av_unetI/netI 0.0459
_diffrn_reflns_Laue_measured_fraction_full 0.987
_diffrn_reflns_Laue_measured_fraction_max 0.978
_diffrn_reflns_limit_h_max 10
_diffrn_reflns_limit_h_min -10
_diffrn_reflns_limit_k_max 20
_diffrn_reflns_limit_k_min -20
_diffrn_reflns_limit_l_max 19
_diffrn_reflns_limit_l_min -19
_diffrn_reflns_number 15689
_diffrn_reflns_point_group_measured_fraction_full 0.987
_diffrn_reflns_point_group_measured_fraction_max 0.978
_diffrn_reflns_theta_full 24.835
_diffrn_reflns_theta_max 28.000
_diffrn_reflns_theta_min 1.899
_diffrn_source 'PLSII 2D bending magnet'
_exptl_absorpt_coefficient_mu 0.076
_exptl_absorpt_correction_T_max 0.999
_exptl_absorpt_correction_T_min 0.997
_exptl_absorpt_correction_type empirical
_exptl_absorpt_process_details '<i>HKL3000sm Scalepack(Otwinowski & Minor, 1997)</i>'
_exptl_crystal_colour yellow
_exptl_crystal_density_diffrn 1.212
_exptl_crystal_description block
_exptl_crystal_F_000 672
_exptl_crystal_size_max 0.052
_exptl_crystal_size_mid 0.035
_exptl_crystal_size_min 0.029
_refine_diff_density_max 0.629
_refine_diff_density_min -0.266
_refine_diff_density_rms 0.054
_refine_ls_extinction_coef 0.034(3)
_refine_ls_extinction_expression Fc^*^=kFc[1+0.001xFc^2^\l^3^/sin(2\q)]^-1/4^
_refine_ls_extinction_method 'SHELXL-2014/7 (Sheldrick 2014'
_refine_ls_goodness_of_fit_ref 0.983
_refine_ls_hydrogen_treatment constr
_refine_ls_matrix_type full
_refine_ls_number_parameters 219
_refine_ls_number_reflns 4295
_refine_ls_number_restraints 0
_refine_ls_restrained_S_all 0.983
_refine_ls_R_factor_all 0.0804
_refine_ls_R_factor_gt 0.0504
_refine_ls_shift/su_max 0.000
_refine_ls_shift/su_mean 0.000
_refine_ls_structure_factor_coef Fsqd
_refine_ls_weighting_details 'w=1/[\s^2^(Fo^2^)+(0.0916P)^2^] where P=(Fo^2^+2Fc^2^)/3'
_refine_ls_weighting_scheme calc
_refine_ls_wR_factor_gt 0.1316
_refine_ls_wR_factor_ref 0.1453
_reflns_Friedel_coverage 0.000
_reflns_number_gt 2810
_reflns_number_total 4295
_reflns_threshold_expression 'I > 2\s(I)'
_cod_data_source_file c7ce01650f2.cif
_cod_data_source_block spa101_sq
_cod_database_code 7229313
_shelx_shelxl_version_number 2014/7
_shelx_space_group_comment
;
The symmetry employed for this shelxl refinement is uniquely defined
by the following loop, which should always be used as a source of
symmetry information in preference to the above space-group names.
They are only intended as comments.
;
_shelx_estimated_absorpt_t_min 0.996
_shelx_estimated_absorpt_t_max 0.998

loop_
_space_group_symop_operation_xyz
'x, y, z'
'-x+1/2, y+1/2, -z+1/2'
'-x, -y, -z'
'x-1/2, -y-1/2, z-1/2'

loop_
_atom_site_label
_atom_site_type_symbol
_atom_site_fract_x
_atom_site_fract_y
_atom_site_fract_z
_atom_site_U_iso_or_equiv
_atom_site_adp_type
_atom_site_occupancy
_atom_site_site_symmetry_order
_atom_site_calc_flag
_atom_site_refinement_flags_posn
_atom_site_refinement_flags_adp
O1 O 0.46074(15) 0.53408(7) 0.75998(7) 0.0374(3) Uani 1 1 d . .
O2 O 0.19902(13) 0.43122(6) 0.51647(6) 0.0264(3) Uani 1 1 d . .
N1 N 0.29631(17) 0.67391(8) 0.33347(9) 0.0299(3) Uani 1 1 d . .
C1 C 0.31631(19) 0.63186(9) 0.41930(10) 0.0255(3) Uani 1 1 d . .
C2 C 0.24433(18) 0.55127(9) 0.42221(10) 0.0245(3) Uani 1 1 d . .
H2 H 0.1817 0.5253 0.3654 0.029 Uiso 1 1 calc R U
C3 C 0.26478(18) 0.50956(9) 0.50830(10) 0.0229(3) Uani 1 1 d . .
C4 C 0.35649(18) 0.54748(9) 0.59342(9) 0.0238(3) Uani 1 1 d . .
C5 C 0.42697(19) 0.62791(9) 0.58818(10) 0.0266(3) Uani 1 1 d . .
H5 H 0.4890 0.6544 0.6448 0.032 Uiso 1 1 calc R U
C6 C 0.40900(19) 0.66936(9) 0.50392(11) 0.0277(3) Uani 1 1 d . .
H6 H 0.4592 0.7236 0.5026 0.033 Uiso 1 1 calc R U
C7 C 0.3794(2) 0.50546(10) 0.68413(10) 0.0296(3) Uani 1 1 d . .
H7 H 0.3272 0.4516 0.6848 0.036 Uiso 1 1 calc R U
C8 C 0.11220(19) 0.38906(9) 0.43039(10) 0.0269(3) Uani 1 1 d . .
H8A H 0.1946 0.3836 0.3875 0.032 Uiso 1 1 calc R U
H8B H 0.0074 0.4216 0.3973 0.032 Uiso 1 1 calc R U
C9 C 0.0559(2) 0.30364(10) 0.45665(12) 0.0360(4) Uani 1 1 d . .
H9A H 0.1611 0.2707 0.4859 0.054 Uiso 1 1 calc R U
H9B H -0.0095 0.2749 0.3995 0.054 Uiso 1 1 calc R U
H9C H -0.0207 0.3096 0.5017 0.054 Uiso 1 1 calc R U
C10 C 0.3899(2) 0.75115(9) 0.32841(10) 0.0292(3) Uani 1 1 d . .
C11 C 0.5700(2) 0.74987(10) 0.33121(12) 0.0366(4) Uani 1 1 d . .
H11 H 0.6323 0.6981 0.3372 0.044 Uiso 1 1 calc R U
C12 C 0.6595(3) 0.82492(11) 0.32526(13) 0.0416(4) Uani 1 1 d . .
H12 H 0.7826 0.8243 0.3261 0.050 Uiso 1 1 calc R U
C13 C 0.5691(3) 0.89989(11) 0.31819(11) 0.0399(4) Uani 1 1 d . .
H13 H 0.6304 0.9511 0.3149 0.048 Uiso 1 1 calc R U
C14 C 0.3894(2) 0.90101(10) 0.31582(11) 0.0385(4) Uani 1 1 d . .
H14 H 0.3278 0.9530 0.3108 0.046 Uiso 1 1 calc R U
C15 C 0.2988(2) 0.82668(10) 0.32078(10) 0.0333(4) Uani 1 1 d . .
H15 H 0.1753 0.8275 0.3190 0.040 Uiso 1 1 calc R U
C16 C 0.1618(2) 0.65248(9) 0.25174(10) 0.0279(3) Uani 1 1 d . .
C17 C 0.2089(2) 0.63729(10) 0.16635(11) 0.0365(4) Uani 1 1 d . .
H17 H 0.3302 0.6390 0.1633 0.044 Uiso 1 1 calc R U
C18 C 0.0791(3) 0.61958(11) 0.08536(12) 0.0459(5) Uani 1 1 d . .
H18 H 0.1118 0.6093 0.0270 0.055 Uiso 1 1 calc R U
C19 C -0.0965(3) 0.61685(12) 0.08945(12) 0.0489(5) Uani 1 1 d . .
H19 H -0.1849 0.6043 0.0340 0.059 Uiso 1 1 calc R U
C20 C -0.1448(2) 0.63232(12) 0.17399(12) 0.0431(4) Uani 1 1 d . .
H20 H -0.2664 0.6306 0.1764 0.052 Uiso 1 1 calc R U
C21 C -0.0163(2) 0.65042(10) 0.25559(11) 0.0328(4) Uani 1 1 d . .
H21 H -0.0500 0.6613 0.3136 0.039 Uiso 1 1 calc R U

loop_
_atom_site_aniso_label
_atom_site_aniso_U_11
_atom_site_aniso_U_22
_atom_site_aniso_U_33
_atom_site_aniso_U_23
_atom_site_aniso_U_13
_atom_site_aniso_U_12
O1 0.0402(7) 0.0476(7) 0.0222(5) 0.0002(5) 0.0022(5) -0.0028(5)
O2 0.0316(6) 0.0252(6) 0.0216(5) -0.0020(4) 0.0043(4) -0.0034(4)
N1 0.0324(7) 0.0285(7) 0.0261(7) 0.0050(5) 0.0011(5) -0.0038(5)
C1 0.0252(7) 0.0276(8) 0.0233(7) 0.0016(6) 0.0050(6) 0.0033(6)
C2 0.0243(7) 0.0264(8) 0.0217(7) -0.0018(6) 0.0033(5) 0.0020(6)
C3 0.0216(7) 0.0229(7) 0.0251(7) -0.0004(5) 0.0069(6) 0.0022(5)
C4 0.0222(7) 0.0276(8) 0.0219(7) 0.0001(5) 0.0053(5) 0.0036(6)
C5 0.0245(7) 0.0295(8) 0.0243(7) -0.0036(6) 0.0027(6) -0.0010(6)
C6 0.0273(8) 0.0254(8) 0.0296(8) -0.0006(6) 0.0048(6) -0.0009(6)
C7 0.0309(8) 0.0335(9) 0.0244(7) -0.0003(6) 0.0064(6) 0.0013(6)
C8 0.0265(8) 0.0301(8) 0.0225(7) -0.0050(6) 0.0025(6) 0.0003(6)
C9 0.0409(9) 0.0307(9) 0.0340(9) -0.0062(6) 0.0036(7) -0.0058(7)
C10 0.0368(9) 0.0270(8) 0.0232(7) 0.0029(6) 0.0057(6) -0.0021(6)
C11 0.0378(9) 0.0292(9) 0.0435(9) 0.0001(7) 0.0112(8) 0.0013(7)
C12 0.0437(10) 0.0398(10) 0.0444(10) -0.0020(8) 0.0165(8) -0.0098(8)
C13 0.0636(12) 0.0292(9) 0.0273(8) 0.0022(6) 0.0112(8) -0.0116(8)
C14 0.0605(12) 0.0268(9) 0.0259(8) 0.0024(6) 0.0051(8) 0.0033(7)
C15 0.0397(9) 0.0353(9) 0.0230(7) 0.0025(6) 0.0032(7) 0.0051(7)
C16 0.0369(9) 0.0211(8) 0.0231(7) 0.0029(5) 0.0014(6) -0.0001(6)
C17 0.0520(10) 0.0301(9) 0.0297(8) 0.0014(6) 0.0139(8) -0.0008(7)
C18 0.0795(14) 0.0365(10) 0.0227(8) -0.0017(7) 0.0136(8) -0.0125(9)
C19 0.0721(14) 0.0423(11) 0.0240(8) 0.0067(7) -0.0065(8) -0.0242(9)
C20 0.0416(10) 0.0485(11) 0.0336(9) 0.0113(8) -0.0035(7) -0.0096(8)
C21 0.0377(9) 0.0350(9) 0.0240(8) 0.0023(6) 0.0034(7) 0.0017(7)

loop_
_atom_type_symbol
_atom_type_description
_atom_type_scat_dispersion_real
_atom_type_scat_dispersion_imag
_atom_type_scat_source
C C 0.0030 0.0020 'International Tables Vol C Tables 4.2.6.8 and 6.1.1.4'
H H 0.0000 0.0000 'International Tables Vol C Tables 4.2.6.8 and 6.1.1.4'
N N 0.0060 0.0030 'International Tables Vol C Tables 4.2.6.8 and 6.1.1.4'
O O 0.0110 0.0060 'International Tables Vol C Tables 4.2.6.8 and 6.1.1.4'

loop_
_geom_angle_atom_site_label_1
_geom_angle_atom_site_label_2
_geom_angle_atom_site_label_3
_geom_angle
C3 O2 C8 117.50(10)
C1 N1 C16 122.55(12)
C1 N1 C10 120.20(12)
C16 N1 C10 116.28(12)
N1 C1 C2 120.23(13)
N1 C1 C6 120.42(13)
C2 C1 C6 119.35(13)
C3 C2 C1 119.93(13)
C3 C2 H2 120.0
C1 C2 H2 120.0
O2 C3 C2 123.15(12)
O2 C3 C4 116.09(12)
C2 C3 C4 120.76(13)
C5 C4 C3 117.97(13)
C5 C4 C7 120.16(13)
C3 C4 C7 121.87(13)
C6 C5 C4 121.88(14)
C6 C5 H5 119.1
C4 C5 H5 119.1
C5 C6 C1 120.11(14)
C5 C6 H6 119.9
C1 C6 H6 119.9
O1 C7 C4 125.02(15)
O1 C7 H7 117.5
C4 C7 H7 117.5
O2 C8 C9 107.94(12)
O2 C8 H8A 110.1
C9 C8 H8A 110.1
O2 C8 H8B 110.1
C9 C8 H8B 110.1
H8A C8 H8B 108.4
C8 C9 H9A 109.5
C8 C9 H9B 109.5
H9A C9 H9B 109.5
C8 C9 H9C 109.5
H9A C9 H9C 109.5
H9B C9 H9C 109.5
C11 C10 C15 120.33(14)
C11 C10 N1 120.04(13)
C15 C10 N1 119.63(14)
C10 C11 C12 119.74(15)
C10 C11 H11 120.1
C12 C11 H11 120.1
C13 C12 C11 119.88(17)
C13 C12 H12 120.1
C11 C12 H12 120.1
C12 C13 C14 120.26(15)
C12 C13 H13 119.9
C14 C13 H13 119.9
C13 C14 C15 120.33(15)
C13 C14 H14 119.8
C15 C14 H14 119.8
C10 C15 C14 119.46(16)
C10 C15 H15 120.3
C14 C15 H15 120.3
C17 C16 C21 119.61(15)
C17 C16 N1 119.39(14)
C21 C16 N1 120.93(14)
C16 C17 C18 120.16(17)
C16 C17 H17 119.9
C18 C17 H17 119.9
C19 C18 C17 120.17(16)
C19 C18 H18 119.9
C17 C18 H18 119.9
C18 C19 C20 120.09(16)
C18 C19 H19 120.0
C20 C19 H19 120.0
C19 C20 C21 120.39(18)
C19 C20 H20 119.8
C21 C20 H20 119.8
C20 C21 C16 119.58(16)
C20 C21 H21 120.2
C16 C21 H21 120.2

loop_
_geom_bond_atom_site_label_1
_geom_bond_atom_site_label_2
_geom_bond_distance
O1 C7 1.2237(18)
O2 C3 1.3634(18)
O2 C8 1.4412(16)
N1 C1 1.3897(18)
N1 C16 1.4293(19)
N1 C10 1.4383(19)
C1 C2 1.404(2)
C1 C6 1.405(2)
C2 C3 1.3899(19)
C2 H2 0.9500
C3 C4 1.4113(19)
C4 C5 1.402(2)
C4 C7 1.449(2)
C5 C6 1.367(2)
C5 H5 0.9500
C6 H6 0.9500
C7 H7 0.9500
C8 C9 1.504(2)
C8 H8A 0.9900
C8 H8B 0.9900
C9 H9A 0.9800
C9 H9B 0.9800
C9 H9C 0.9800
C10 C11 1.385(2)
C10 C15 1.387(2)
C11 C12 1.394(2)
C11 H11 0.9500
C12 C13 1.376(3)
C12 H12 0.9500
C13 C14 1.383(3)
C13 H13 0.9500
C14 C15 1.387(2)
C14 H14 0.9500
C15 H15 0.9500
C16 C17 1.388(2)
C16 C21 1.392(2)
C17 C18 1.389(2)
C17 H17 0.9500
C18 C19 1.374(3)
C18 H18 0.9500
C19 C20 1.381(3)
C19 H19 0.9500
C20 C21 1.391(2)
C20 H20 0.9500
C21 H21 0.9500

loop_
_geom_torsion_atom_site_label_1
_geom_torsion_atom_site_label_2
_geom_torsion_atom_site_label_3
_geom_torsion_atom_site_label_4
_geom_torsion
C16 N1 C1 C2 20.1(2)
C10 N1 C1 C2 -171.52(13)
C16 N1 C1 C6 -160.07(14)
C10 N1 C1 C6 8.3(2)
N1 C1 C2 C3 -179.99(13)
C6 C1 C2 C3 0.2(2)
C8 O2 C3 C2 3.14(19)
C8 O2 C3 C4 -177.04(12)
C1 C2 C3 O2 -179.80(12)
C1 C2 C3 C4 0.4(2)
O2 C3 C4 C5 179.73(12)
C2 C3 C4 C5 -0.5(2)
O2 C3 C4 C7 0.05(19)
C2 C3 C4 C7 179.87(13)
C3 C4 C5 C6 0.0(2)
C7 C4 C5 C6 179.63(14)
C4 C5 C6 C1 0.6(2)
N1 C1 C6 C5 179.49(13)
C2 C1 C6 C5 -0.7(2)
C5 C4 C7 O1 -1.4(2)
C3 C4 C7 O1 178.26(14)
C3 O2 C8 C9 178.44(12)
C1 N1 C10 C11 75.11(19)
C16 N1 C10 C11 -115.81(16)
C1 N1 C10 C15 -104.87(17)
C16 N1 C10 C15 64.22(19)
C15 C10 C11 C12 -0.7(2)
N1 C10 C11 C12 179.32(15)
C10 C11 C12 C13 1.1(3)
C11 C12 C13 C14 -0.8(3)
C12 C13 C14 C15 0.2(2)
C11 C10 C15 C14 0.1(2)
N1 C10 C15 C14 -179.94(13)
C13 C14 C15 C10 0.2(2)
C1 N1 C16 C17 -127.85(16)
C10 N1 C16 C17 63.35(19)
C1 N1 C16 C21 55.1(2)
C10 N1 C16 C21 -113.67(16)
C21 C16 C17 C18 -0.4(2)
N1 C16 C17 C18 -177.50(14)
C16 C17 C18 C19 -0.1(3)
C17 C18 C19 C20 0.5(3)
C18 C19 C20 C21 -0.3(3)
C19 C20 C21 C16 -0.3(2)
C17 C16 C21 C20 0.7(2)
N1 C16 C21 C20 177.67(14)
